data_4061746
_journal_name_full Organometallics
_journal_paper_doi 10.1021/om050610d
_journal_year 2005
_chemical_formula_sum 'C22 H32 N2 O2 W'
_chemical_formula_weight 540.358
_chemical_temperature_decomposition 371.15
_space_group_IT_number 14
_symmetry_cell_setting monoclinic
_symmetry_space_group_name_Hall '-P 2ybc'
_symmetry_space_group_name_H-M 'P 1 21/c 1'
_cell_angle_alpha 90.00
_cell_angle_beta 92.02(10)
_cell_angle_gamma 90.00
_cell_formula_units_Z 4
_cell_length_a 11.330(2)
_cell_length_b 13.6604(10)
_cell_length_c 13.711(2)
_cell_measurement_temperature 293(2)
_cell_volume 2120.8(5)
_diffrn_ambient_temperature 293(2)
_exptl_crystal_density_diffrn 1.591
_cod_depositor_comments
;
The following automatic conversions were performed:
'_symmetry_cell_setting' value 'Monoclinic' changed to 'monoclinic'
according to '/home/saulius/struct/CIF-dictionaries/cif_core.dic'
dictionary named 'cif_core.dic' version 2.4.1 from 2010-06-29.

Automatic conversion script
Id: cif_fix_enum 1527 2010-12-29 10:47:43Z saulius 

The following automatic conversions were performed:

'_chemical_melting_point' tag was changed to
'_chemical_temperature_decomposition' since the value had been given
as '98 C decomp.'. The value '98 C decomp.' was changed to '371.15' -
it was converted from degrees Celsius(C) to Kelvins(K).

Automatic conversion script
Id: cif_fix_values 1646 2011-03-28 12:23:43Z adriana 
;
_cod_original_sg_symbol_H-M 'P 21/c'
_cod_database_code 4061746

loop_
_symmetry_equiv_pos_as_xyz
'x, y, z'
'-x, y+1/2, -z+1/2'
'-x, -y, -z'
'x, -y-1/2, z-1/2'

loop_
_atom_site_label
_atom_site_type_symbol
_atom_site_fract_x
_atom_site_fract_y
_atom_site_fract_z
_atom_site_U_iso_or_equiv
_atom_site_adp_type
_atom_site_occupancy
_atom_site_symmetry_multiplicity
_atom_site_calc_flag
_atom_site_refinement_flags
_atom_site_disorder_assembly
_atom_site_disorder_group
W1 W 0.04329(2) 0.90878(2) 0.205250(17) 0.03659(11) Uani 1 1 d . . .
N1 N 0.0245(5) 1.0364(5) 0.1998(4) 0.0428(13) Uani 1 1 d . . .
N2 N -0.3530(5) 0.9280(5) 0.2370(5) 0.0491(15) Uani 1 1 d . . .
O1 O -0.1829(5) 0.9195(5) 0.0866(4) 0.0677(19) Uani 1 1 d . . .
O2 O 0.0129(7) 1.1240(5) 0.1879(5) 0.0710(18) Uani 1 1 d . . .
C1 C -0.0563(3) 0.8618(3) 0.3440(3) 0.0404(14) Uani 1 1 d . . .
H1 H -0.0372 0.7954 0.3666 0.061 Uiso 1 1 calc R . .
C2 C 0.0313(3) 0.9324(3) 0.3701(3) 0.0405(14) Uani 1 1 d R . .
H2 H 0.0104 0.9907 0.4001 0.061 Uiso 1 1 calc R . .
C3 C 0.1516(3) 0.9129(3) 0.3496(3) 0.0425(15) Uani 1 1 d R . .
C4 C 0.2413(4) 0.9975(3) 0.3686(3) 0.057(2) Uani 1 1 d . . .
H4A H 0.2736 1.0199 0.3079 0.085 Uiso 1 1 calc R . .
H4B H 0.2039 1.0524 0.4001 0.085 Uiso 1 1 calc R . .
C5 C 0.3384(4) 0.9530(3) 0.4356(3) 0.074(3) Uani 1 1 d R . .
H5A H 0.4124 0.9497 0.4022 0.111 Uiso 1 1 calc R . .
H5B H 0.3502 0.9926 0.4939 0.111 Uiso 1 1 calc R . .
C6 C 0.2991(4) 0.8556(3) 0.4609(3) 0.133(7) Uani 1 1 d R . .
H6A H 0.2632 0.8573 0.5241 0.200 Uiso 1 1 calc R . .
H6B H 0.3665 0.8118 0.4655 0.200 Uiso 1 1 calc R . .
C7 C 0.2117(4) 0.8178(3) 0.3860(3) 0.0537(18) Uani 1 1 d R . .
H7A H 0.1554 0.7738 0.4147 0.081 Uiso 1 1 calc R . .
H7B H 0.2505 0.7843 0.3336 0.081 Uiso 1 1 calc R . .
C8 C -0.1483(4) 0.9005(3) 0.1682(3) 0.0462(16) Uani 1 1 d R . .
C9 C -0.2413(6) 0.8721(6) 0.2446(5) 0.0419(14) Uani 1 1 d . . .
C10 C -0.1836(2) 0.8866(2) 0.34829(18) 0.0445(15) Uani 1 1 d . . .
H10 H -0.1933 0.9544 0.3698 0.067 Uiso 1 1 calc R . .
C11 C -0.2553(2) 0.8162(2) 0.41278(18) 0.060(2) Uani 1 1 d R . .
H11A H -0.3224 0.8499 0.4392 0.091 Uiso 1 1 calc R . .
H11B H -0.2061 0.7912 0.4665 0.091 Uiso 1 1 calc R . .
C12 C -0.2979(2) 0.7304(2) 0.34382(18) 0.069(2) Uani 1 1 d R . .
H12A H -0.2611 0.6691 0.3637 0.103 Uiso 1 1 calc R . .
H12B H -0.3830 0.7229 0.3448 0.103 Uiso 1 1 calc R . .
C13 C -0.2592(2) 0.7607(2) 0.24084(18) 0.0538(18) Uani 1 1 d R . .
H13A H -0.1864 0.7280 0.2250 0.081 Uiso 1 1 calc R . .
H13B H -0.3197 0.7436 0.1919 0.081 Uiso 1 1 calc R . .
C14 C -0.3352(2) 1.0327(2) 0.21975(18) 0.063(2) Uani 1 1 d R . .
H14A H -0.3416 1.0457 0.1502 0.095 Uiso 1 1 calc R . .
H14B H -0.2563 1.0511 0.2427 0.095 Uiso 1 1 calc R . .
C15 C -0.4560(2) 0.8863(2) 0.18379(18) 0.066(2) Uani 1 1 d R . .
H15A H -0.5243 0.9257 0.1986 0.099 Uiso 1 1 calc R . .
H15B H -0.4695 0.8212 0.2096 0.099 Uiso 1 1 calc R . .
C16 C -0.4263(2) 1.0949(2) 0.27231(18) 0.078(3) Uani 1 1 d R . .
H16A H -0.4809 1.0527 0.3038 0.117 Uiso 1 1 calc R . .
H16B H -0.4684 1.1355 0.2257 0.117 Uiso 1 1 calc R . .
H16C H -0.3864 1.1355 0.3203 0.117 Uiso 1 1 calc R . .
C17 C -0.4511(2) 0.8778(2) 0.07082(18) 0.085(3) Uani 1 1 d R . .
H17A H -0.4448 0.8102 0.0528 0.127 Uiso 1 1 calc R . .
H17B H -0.3837 0.9130 0.0488 0.127 Uiso 1 1 calc R . .
H17C H -0.5217 0.9052 0.0412 0.127 Uiso 1 1 calc R . .
C18 C 0.2156(2) 0.8316(2) 0.15013(18) 0.058(2) Uani 1 1 d R . .
H18 H 0.2866 0.8373 0.1858 0.086 Uiso 1 1 calc R . .
C19 C 0.1323(2) 0.7563(2) 0.15954(18) 0.056(2) Uani 1 1 d R . .
H19 H 0.1388 0.7029 0.2014 0.085 Uiso 1 1 calc R . .
C20 C 0.1738(2) 0.8962(2) 0.07803(18) 0.076(3) Uani 1 1 d R . .
H20 H 0.2117 0.9522 0.0566 0.114 Uiso 1 1 calc R . .
C21 C 0.0632(2) 0.8606(2) 0.04393(18) 0.080(4) Uani 1 1 d R . .
H21 H 0.0155 0.8894 -0.0046 0.120 Uiso 1 1 calc R . .
C22 C 0.0369(2) 0.7767(2) 0.09375(18) 0.073(3) Uani 1 1 d R . .
H22 H -0.0317 0.7397 0.0856 0.109 Uiso 1 1 calc R . .

loop_
_atom_site_aniso_label
_atom_site_aniso_U_11
_atom_site_aniso_U_22
_atom_site_aniso_U_33
_atom_site_aniso_U_23
_atom_site_aniso_U_13
_atom_site_aniso_U_12
W1 0.04023(16) 0.03640(19) 0.03315(15) -0.00126(10) 0.00156(9) 0.00576(10)
N1 0.056(3) 0.028(3) 0.044(3) 0.003(2) -0.001(2) 0.004(2)
N2 0.040(3) 0.037(4) 0.071(4) -0.002(3) 0.003(3) -0.002(2)
O1 0.057(3) 0.098(6) 0.048(3) 0.014(3) -0.007(2) 0.009(3)
O2 0.113(5) 0.031(4) 0.068(4) 0.004(3) -0.006(3) -0.004(3)
C1 0.049(3) 0.031(4) 0.042(3) -0.003(3) 0.000(3) -0.008(3)
C2 0.048(3) 0.043(4) 0.030(3) -0.004(2) 0.000(2) -0.005(3)
C3 0.041(3) 0.045(4) 0.041(3) 0.008(3) -0.003(2) -0.002(3)
C4 0.048(4) 0.057(6) 0.065(5) 0.008(4) -0.007(3) -0.015(3)
C5 0.071(5) 0.076(7) 0.073(6) 0.003(5) -0.022(5) -0.006(5)
C6 0.128(11) 0.098(11) 0.166(14) 0.041(10) -0.102(11) -0.023(9)
C7 0.056(4) 0.045(5) 0.060(4) 0.012(3) -0.002(3) -0.001(3)
C8 0.052(4) 0.044(5) 0.042(3) -0.002(3) -0.002(3) 0.010(3)
C9 0.044(3) 0.032(4) 0.049(4) -0.003(3) -0.002(3) -0.002(3)
C10 0.051(4) 0.040(4) 0.043(3) -0.006(3) 0.002(3) -0.001(3)
C11 0.054(4) 0.077(7) 0.051(4) 0.000(4) 0.008(3) -0.011(4)
C12 0.088(6) 0.051(6) 0.066(5) 0.009(4) 0.009(4) -0.019(5)
C13 0.062(4) 0.036(5) 0.063(5) -0.006(3) -0.004(3) -0.003(3)
C14 0.059(5) 0.043(5) 0.089(6) 0.002(4) 0.003(4) 0.000(4)
C15 0.043(4) 0.060(6) 0.095(7) -0.002(5) -0.005(4) -0.005(3)
C16 0.064(5) 0.051(7) 0.119(9) -0.006(5) -0.002(6) 0.016(4)
C17 0.063(6) 0.106(10) 0.085(7) 0.003(6) -0.021(5) -0.002(6)
C18 0.046(4) 0.068(6) 0.060(4) -0.005(4) 0.015(3) 0.009(4)
C19 0.067(5) 0.051(6) 0.052(4) -0.004(3) 0.012(3) 0.017(4)
C20 0.087(7) 0.080(8) 0.064(6) 0.005(5) 0.037(5) 0.013(5)
C21 0.098(7) 0.108(9) 0.035(4) -0.010(5) 0.004(4) 0.052(7)
C22 0.071(5) 0.087(8) 0.060(5) -0.043(5) 0.001(4) 0.016(5)

loop_
_geom_bond_atom_site_label_1
_geom_bond_atom_site_label_2
_geom_bond_distance
_geom_bond_site_symmetry_2
_geom_bond_publ_flag
W1 N1 1.758(6) . ?
W1 C8 2.215(4) . ?
W1 C2 2.292(4) . ?
W1 C3 2.293(4) . ?
W1 C21 2.326(3) . ?
W1 C20 2.332(3) . ?
W1 C1 2.337(4) . ?
W1 C22 2.365(3) . ?
W1 C18 2.367(3) . ?
W1 C19 2.407(3) . ?
N1 O2 1.214(10) . ?
N2 C14 1.465(7) . ?
N2 C15 1.470(7) . ?
N2 C9 1.478(9) . ?
O1 C8 1.200(7) . ?
C1 C2 1.4210 . ?
C1 C10 1.484(5) . ?
C2 C3 1.4270 . ?
C3 C7 1.541(6) . ?
C3 C4 1.555(6) . ?
C4 C5 1.5341 . ?
C5 C6 1.4498 . ?
C6 C7 1.4932 . ?
C8 C9 1.562(8) . ?
C9 C13 1.536(8) . ?
C9 C10 1.556(7) . ?
C10 C11 1.5551 . ?
C11 C12 1.5708 . ?
C12 C13 1.5495 . ?
C14 C16 1.5360 . ?
C15 C17 1.5562 . ?
C18 C20 1.3960 . ?
C18 C19 1.4049 . ?
C19 C22 1.4112 . ?
C20 C21 1.4081 . ?
C21 C22 1.3732 . ?
